data_4089239
loop_
_publ_author_name
'Border, Emily C.'
'Maguire, Melissa'
'MacLellan, Jonathan G.'
'Andrews, Philip C.'

_publ_section_title
;
 Metal-Induced C--N Bond Cleavage in the Decomposition of Alkali
 (R,R)-Bis(\a-methylbenzyl)amide Complexes
;
_journal_issue 8
_journal_name_full Organometallics
_journal_page_first 1496
_journal_paper_doi 10.1021/acs.organomet.7b00074
_journal_volume 36
_journal_year 2017
_chemical_absolute_configuration syn
_chemical_formula_moiety 'C40 H52 Li2 N2 O4'
_chemical_formula_sum 'C40 H52 Li2 N2 O4'
_chemical_formula_weight 638.71
_space_group_crystal_system monoclinic
_space_group_IT_number 4
_space_group_name_Hall 'P 2yb'
_space_group_name_H-M_alt 'P 1 21 1'
_atom_sites_solution_hydrogens geom
_audit_creation_method SHELXL-2014/7
_cell_angle_alpha 90
_cell_angle_beta 92.23(3)
_cell_angle_gamma 90
_cell_formula_units_Z 2
_cell_length_a 9.3913(19)
_cell_length_b 15.521(3)
_cell_length_c 12.764(3)
_cell_measurement_reflns_used 4797
_cell_measurement_temperature 123(2)
_cell_measurement_theta_max 28.28
_cell_measurement_theta_min 2.54
_cell_volume 1859.1(7)
_computing_cell_refinement 'HKL Scalepack (Otwinowski & Minor 1997)'
_computing_data_collection 'Collect (Bruker AXS BV, 1997-2004)'
_computing_data_reduction 'HKL Denzo and Scalepack (Otwinowski & Minor 1997)'
_computing_structure_refinement 'SHELXL-2014/7 (Sheldrick, 2015)'
_computing_structure_solution 'SHELXS-97 (Sheldrick, 2015)'
_diffrn_ambient_temperature 123(2)
_diffrn_detector_area_resol_mean 9
_diffrn_measured_fraction_theta_full 0.999
_diffrn_measured_fraction_theta_max 0.967
_diffrn_measurement_device_type 'Enraf Nonius KAPPA CCD'
_diffrn_measurement_method 'CCD rotation images, thick slices'
_diffrn_radiation_type MoK\a
_diffrn_radiation_wavelength 0.71073
_diffrn_reflns_av_R_equivalents 0.0471
_diffrn_reflns_av_unetI/netI 0.0534
_diffrn_reflns_Laue_measured_fraction_full 0.999
_diffrn_reflns_Laue_measured_fraction_max 0.967
_diffrn_reflns_limit_h_max 12
_diffrn_reflns_limit_h_min -12
_diffrn_reflns_limit_k_max 20
_diffrn_reflns_limit_k_min -20
_diffrn_reflns_limit_l_max 17
_diffrn_reflns_limit_l_min -17
_diffrn_reflns_number 27721
_diffrn_reflns_point_group_measured_fraction_full 0.994
_diffrn_reflns_point_group_measured_fraction_max 0.952
_diffrn_reflns_theta_full 25.242
_diffrn_reflns_theta_max 28.285
_diffrn_reflns_theta_min 2.536
_diffrn_source 'fine focus sealed tube'
_exptl_absorpt_coefficient_mu 0.072
_exptl_absorpt_correction_T_max 1.0
_exptl_absorpt_correction_T_min 0.98
_exptl_absorpt_correction_type multi-scan
_exptl_absorpt_process_details 'SORTAV (R.H. Blessing, Acta Cryst. (1995), A51, 33-38)'
_exptl_crystal_colour colourless
_exptl_crystal_density_diffrn 1.141
_exptl_crystal_density_meas ?
_exptl_crystal_description prism
_exptl_crystal_F_000 688
_exptl_crystal_size_max 0.190
_exptl_crystal_size_mid 0.140
_exptl_crystal_size_min 0.100
_refine_diff_density_max 0.135
_refine_diff_density_min -0.198
_refine_diff_density_rms 0.036
_refine_ls_abs_structure_details
;
 Flack x determined using 2776 quotients [(I+)-(I-)]/[(I+)+(I-)]
 (Parsons, Flack and Wagner, Acta Cryst. B69 (2013) 249-259).
;
_refine_ls_abs_structure_Flack 0.1(5)
_refine_ls_extinction_method none
_refine_ls_goodness_of_fit_ref 1.024
_refine_ls_hydrogen_treatment constr
_refine_ls_matrix_type full
_refine_ls_number_parameters 437
_refine_ls_number_reflns 8791
_refine_ls_number_restraints 1
_refine_ls_restrained_S_all 1.024
_refine_ls_R_factor_all 0.0625
_refine_ls_R_factor_gt 0.0418
_refine_ls_shift/su_max 0.000
_refine_ls_shift/su_mean 0.000
_refine_ls_structure_factor_coef Fsqd
_refine_ls_weighting_details 'w=1/[\s^2^(Fo^2^)+(0.0418P)^2^+0.0998P] where P=(Fo^2^+2Fc^2^)/3'
_refine_ls_weighting_scheme calc
_refine_ls_wR_factor_gt 0.0810
_refine_ls_wR_factor_ref 0.0880
_reflns_Friedel_coverage 0.899
_reflns_Friedel_fraction_full 0.989
_reflns_Friedel_fraction_max 0.935
_reflns_number_gt 7009
_reflns_number_total 8791
_reflns_threshold_expression 'I > 2\s(I)'
_cod_data_source_file om7b00074_si_002.cif
_cod_data_source_block Compound2
_cod_depositor_comments
;
The following automatic conversions were performed:

data item '_exptl_crystal_density_meas' value 'not measured' was
changed to '?' -- the value is perceived as not measured.

Automatic conversion script
Id: cif_fix_values 6909 2019-04-08 15:41:33Z antanas 
;
_cod_original_sg_symbol_H-M 'P 21'
_cod_database_code 4089239
_shelx_shelxl_version_number 2014/7
_shelx_space_group_comment
;
The symmetry employed for this shelxl refinement is uniquely defined
by the following loop, which should always be used as a source of
symmetry information in preference to the above space-group names.
They are only intended as comments.
;
_shelx_estimated_absorpt_t_min 0.987
_shelx_estimated_absorpt_t_max 0.993

loop_
_space_group_symop_operation_xyz
'x, y, z'
'-x, y+1/2, -z'

loop_
_atom_site_label
_atom_site_type_symbol
_atom_site_fract_x
_atom_site_fract_y
_atom_site_fract_z
_atom_site_U_iso_or_equiv
_atom_site_adp_type
_atom_site_occupancy
_atom_site_site_symmetry_order
_atom_site_calc_flag
_atom_site_refinement_flags_posn
_atom_site_refinement_flags_adp
O1 O 0.74982(16) 0.33247(11) -0.47443(11) 0.0301(4) Uani 1 1 d . .
N1 N 0.87519(17) 0.20502(11) -0.25677(12) 0.0204(4) Uani 1 1 d . .
C1 C 1.0160(2) 0.20096(14) -0.30242(15) 0.0223(4) Uani 1 1 d . .
H1 H 1.0056 0.1680 -0.3696 0.027 Uiso 1 1 calc R U
Li1 Li 0.7700(4) 0.3050(2) -0.3251(3) 0.0257(8) Uani 1 1 d . .
O2 O 0.61894(17) 0.32604(11) -0.67785(11) 0.0335(4) Uani 1 1 d . .
N2 N 0.69748(17) 0.38060(11) -0.21230(12) 0.0207(4) Uani 1 1 d . .
C2 C 1.1304(2) 0.15574(13) -0.23323(16) 0.0215(4) Uani 1 1 d . .
Li2 Li 0.8056(4) 0.2817(2) -0.1413(2) 0.0247(7) Uani 1 1 d . .
O3 O 0.83257(15) 0.26882(9) 0.01364(10) 0.0253(3) Uani 1 1 d . .
C3 C 1.2127(2) 0.08904(15) -0.27117(18) 0.0298(5) Uani 1 1 d . .
H3 H 1.1985 0.0712 -0.3420 0.036 Uiso 1 1 calc R U
O4 O 0.96865(17) 0.29003(11) 0.21434(11) 0.0354(4) Uani 1 1 d . .
C4 C 1.3150(2) 0.04797(16) -0.20794(19) 0.0338(5) Uani 1 1 d . .
H4 H 1.3698 0.0026 -0.2358 0.041 Uiso 1 1 calc R U
C5 C 1.3376(2) 0.07262(16) -0.10494(18) 0.0297(5) Uani 1 1 d . .
H5 H 1.4068 0.0440 -0.0612 0.036 Uiso 1 1 calc R U
C6 C 1.2581(2) 0.13951(17) -0.06614(18) 0.0329(5) Uani 1 1 d . .
H6 H 1.2733 0.1573 0.0046 0.039 Uiso 1 1 calc R U
C7 C 1.1564(2) 0.18085(16) -0.12973(16) 0.0288(5) Uani 1 1 d . .
H7 H 1.1036 0.2272 -0.1020 0.035 Uiso 1 1 calc R U
C8 C 1.0694(2) 0.29092(16) -0.32863(18) 0.0301(5) Uani 1 1 d . .
H8A H 0.9971 0.3209 -0.3724 0.045 Uiso 1 1 calc R U
H8B H 1.1578 0.2863 -0.3666 0.045 Uiso 1 1 calc R U
H8C H 1.0876 0.3234 -0.2636 0.045 Uiso 1 1 calc R U
C9 C 0.8219(2) 0.11729(14) -0.24164(15) 0.0209(4) Uani 1 1 d . .
H9 H 0.8965 0.0848 -0.1999 0.025 Uiso 1 1 calc R U
C10 C 0.7919(2) 0.06775(14) -0.34412(16) 0.0235(4) Uani 1 1 d . .
C11 C 0.8694(3) -0.00454(17) -0.3682(2) 0.0388(6) Uani 1 1 d . .
H11 H 0.9417 -0.0242 -0.3198 0.047 Uiso 1 1 calc R U
C12 C 0.8446(3) -0.0495(2) -0.4615(2) 0.0537(8) Uani 1 1 d . .
H12 H 0.8998 -0.0990 -0.4762 0.064 Uiso 1 1 calc R U
C13 C 0.7403(3) -0.02216(19) -0.5323(2) 0.0485(7) Uani 1 1 d . .
H13 H 0.7244 -0.0519 -0.5968 0.058 Uiso 1 1 calc R U
C14 C 0.6590(3) 0.04871(18) -0.5091(2) 0.0475(7) Uani 1 1 d . .
H14 H 0.5847 0.0669 -0.5567 0.057 Uiso 1 1 calc R U
C15 C 0.6855(3) 0.09366(16) -0.41627(18) 0.0378(6) Uani 1 1 d . .
H15 H 0.6298 0.1430 -0.4018 0.045 Uiso 1 1 calc R U
C16 C 0.6877(2) 0.11850(15) -0.17871(18) 0.0290(5) Uani 1 1 d . .
H16A H 0.7086 0.1454 -0.1104 0.043 Uiso 1 1 calc R U
H16B H 0.6545 0.0593 -0.1684 0.043 Uiso 1 1 calc R U
H16C H 0.6133 0.1516 -0.2168 0.043 Uiso 1 1 calc R U
C17 C 0.7549(2) 0.46206(14) -0.17107(15) 0.0232(4) Uani 1 1 d . .
H17 H 0.6964 0.4791 -0.1107 0.028 Uiso 1 1 calc R U
C18 C 0.7493(2) 0.53669(14) -0.25002(16) 0.0241(5) Uani 1 1 d . .
C19 C 0.6603(2) 0.60761(15) -0.23671(18) 0.0313(5) Uani 1 1 d . .
H19 H 0.5978 0.6081 -0.1799 0.038 Uiso 1 1 calc R U
C20 C 0.6609(3) 0.67775(17) -0.3049(2) 0.0442(7) Uani 1 1 d . .
H20 H 0.5995 0.7254 -0.2944 0.053 Uiso 1 1 calc R U
C21 C 0.7513(3) 0.67774(18) -0.3877(2) 0.0500(8) Uani 1 1 d . .
H21 H 0.7531 0.7257 -0.4339 0.060 Uiso 1 1 calc R U
C22 C 0.8392(3) 0.60755(18) -0.40313(19) 0.0448(7) Uani 1 1 d . .
H22 H 0.9009 0.6071 -0.4604 0.054 Uiso 1 1 calc R U
C23 C 0.8372(3) 0.53793(16) -0.33492(17) 0.0326(5) Uani 1 1 d . .
H23 H 0.8974 0.4900 -0.3467 0.039 Uiso 1 1 calc R U
C24 C 0.9085(2) 0.45218(16) -0.12964(18) 0.0299(5) Uani 1 1 d . .
H24A H 0.9132 0.4078 -0.0750 0.045 Uiso 1 1 calc R U
H24B H 0.9423 0.5071 -0.1002 0.045 Uiso 1 1 calc R U
H24C H 0.9687 0.4352 -0.1871 0.045 Uiso 1 1 calc R U
C25 C 0.5428(2) 0.38929(14) -0.23036(16) 0.0233(4) Uani 1 1 d . .
H25 H 0.5247 0.4425 -0.2730 0.028 Uiso 1 1 calc R U
C26 C 0.4585(2) 0.39682(14) -0.13025(17) 0.0243(5) Uani 1 1 d . .
C27 C 0.3574(2) 0.46135(16) -0.11766(19) 0.0332(5) Uani 1 1 d . .
H27 H 0.3424 0.5033 -0.1712 0.040 Uiso 1 1 calc R U
C28 C 0.2782(3) 0.46534(18) -0.0281(2) 0.0417(6) Uani 1 1 d . .
H28 H 0.2086 0.5092 -0.0217 0.050 Uiso 1 1 calc R U
C29 C 0.2997(2) 0.40623(18) 0.0512(2) 0.0397(6) Uani 1 1 d . .
H29 H 0.2471 0.4099 0.1131 0.048 Uiso 1 1 calc R U
C30 C 0.3985(3) 0.34162(17) 0.03980(19) 0.0384(6) Uani 1 1 d . .
H30 H 0.4133 0.3001 0.0938 0.046 Uiso 1 1 calc R U
C31 C 0.4762(2) 0.33693(16) -0.04985(17) 0.0312(5) Uani 1 1 d . .
H31 H 0.5434 0.2917 -0.0566 0.037 Uiso 1 1 calc R U
C32 C 0.4812(2) 0.31243(15) -0.29271(16) 0.0273(5) Uani 1 1 d . .
H32A H 0.5298 0.3072 -0.3590 0.041 Uiso 1 1 calc R U
H32B H 0.3791 0.3215 -0.3073 0.041 Uiso 1 1 calc R U
H32C H 0.4955 0.2595 -0.2517 0.041 Uiso 1 1 calc R U
C33 C 0.8104(2) 0.28246(18) -0.55677(16) 0.0350(6) Uani 1 1 d . .
H33A H 0.8595 0.2313 -0.5264 0.042 Uiso 1 1 calc R U
H33B H 0.8814 0.3175 -0.5930 0.042 Uiso 1 1 calc R U
C34 C 0.6945(3) 0.25418(16) -0.63404(17) 0.0335(5) Uani 1 1 d . .
H34A H 0.7371 0.2208 -0.6910 0.040 Uiso 1 1 calc R U
H34B H 0.6272 0.2161 -0.5983 0.040 Uiso 1 1 calc R U
C35 C 0.5572(3) 0.37356(17) -0.59558(17) 0.0330(5) Uani 1 1 d . .
H35A H 0.4885 0.3366 -0.5596 0.040 Uiso 1 1 calc R U
H35B H 0.5047 0.4237 -0.6255 0.040 Uiso 1 1 calc R U
C36 C 0.6708(3) 0.40449(15) -0.51737(17) 0.0341(6) Uani 1 1 d . .
H36A H 0.7363 0.4443 -0.5523 0.041 Uiso 1 1 calc R U
H36B H 0.6258 0.4364 -0.4602 0.041 Uiso 1 1 calc R U
C37 C 0.7829(2) 0.33124(16) 0.08777(16) 0.0284(5) Uani 1 1 d . .
H37A H 0.7079 0.3051 0.1299 0.034 Uiso 1 1 calc R U
H37B H 0.7411 0.3813 0.0496 0.034 Uiso 1 1 calc R U
C38 C 0.9047(3) 0.36080(16) 0.15916(18) 0.0349(6) Uani 1 1 d . .
H38A H 0.9771 0.3898 0.1172 0.042 Uiso 1 1 calc R U
H38B H 0.8693 0.4031 0.2101 0.042 Uiso 1 1 calc R U
C39 C 1.0187(2) 0.22848(17) 0.14133(17) 0.0322(5) Uani 1 1 d . .
H39A H 1.0614 0.1788 0.1797 0.039 Uiso 1 1 calc R U
H39B H 1.0934 0.2550 0.0991 0.039 Uiso 1 1 calc R U
C40 C 0.8974(2) 0.19770(15) 0.06963(17) 0.0289(5) Uani 1 1 d . .
H40A H 0.9337 0.1555 0.0190 0.035 Uiso 1 1 calc R U
H40B H 0.8252 0.1685 0.1115 0.035 Uiso 1 1 calc R U

loop_
_atom_site_aniso_label
_atom_site_aniso_U_11
_atom_site_aniso_U_22
_atom_site_aniso_U_33
_atom_site_aniso_U_23
_atom_site_aniso_U_13
_atom_site_aniso_U_12
O1 0.0361(8) 0.0361(9) 0.0178(7) 0.0013(7) -0.0018(6) -0.0002(7)
N1 0.0210(8) 0.0202(9) 0.0203(8) -0.0001(7) 0.0030(7) -0.0015(7)
C1 0.0222(10) 0.0279(12) 0.0168(9) -0.0023(8) 0.0014(8) -0.0012(9)
Li1 0.0295(18) 0.029(2) 0.0183(16) 0.0006(14) -0.0023(15) -0.0031(15)
O2 0.0415(9) 0.0390(10) 0.0197(7) 0.0038(7) -0.0040(7) -0.0032(8)
N2 0.0209(8) 0.0201(9) 0.0209(8) -0.0012(7) -0.0024(7) -0.0016(7)
C2 0.0178(10) 0.0235(12) 0.0234(10) -0.0004(8) 0.0036(8) -0.0042(8)
Li2 0.0280(17) 0.027(2) 0.0191(16) 0.0005(14) 0.0008(14) 0.0011(15)
O3 0.0327(8) 0.0257(8) 0.0173(6) -0.0004(6) -0.0005(6) 0.0065(6)
C3 0.0272(11) 0.0340(13) 0.0282(11) -0.0093(10) 0.0007(9) 0.0017(10)
O4 0.0371(9) 0.0469(11) 0.0218(7) -0.0047(7) -0.0041(7) 0.0116(8)
C4 0.0278(11) 0.0307(14) 0.0431(13) -0.0063(11) 0.0025(10) 0.0057(10)
C5 0.0206(10) 0.0330(13) 0.0355(12) 0.0084(10) -0.0001(9) 0.0010(9)
C6 0.0301(12) 0.0456(15) 0.0227(11) 0.0002(10) -0.0008(10) 0.0042(11)
C7 0.0295(11) 0.0349(14) 0.0221(10) -0.0037(9) 0.0018(9) 0.0071(10)
C8 0.0225(10) 0.0370(14) 0.0309(11) 0.0082(10) 0.0007(9) -0.0043(10)
C9 0.0210(10) 0.0208(11) 0.0209(9) 0.0009(8) -0.0010(8) -0.0005(8)
C10 0.0247(10) 0.0204(11) 0.0254(10) 0.0000(9) 0.0000(9) -0.0043(9)
C11 0.0331(13) 0.0390(15) 0.0436(14) -0.0137(12) -0.0096(11) 0.0053(11)
C12 0.0455(15) 0.0539(19) 0.0612(18) -0.0330(15) -0.0067(14) 0.0055(14)
C13 0.0679(19) 0.0409(17) 0.0363(13) -0.0164(12) -0.0041(14) -0.0152(14)
C14 0.0714(18) 0.0305(15) 0.0384(13) 0.0038(12) -0.0266(13) -0.0134(14)
C15 0.0521(15) 0.0216(13) 0.0383(13) -0.0021(10) -0.0158(12) 0.0017(11)
C16 0.0298(11) 0.0248(12) 0.0326(12) 0.0032(10) 0.0049(10) -0.0037(9)
C17 0.0267(10) 0.0238(11) 0.0190(9) -0.0004(8) -0.0005(8) -0.0027(9)
C18 0.0274(10) 0.0227(12) 0.0216(10) -0.0009(8) -0.0072(9) -0.0068(9)
C19 0.0283(11) 0.0268(13) 0.0377(12) 0.0003(10) -0.0123(10) -0.0020(10)
C20 0.0474(15) 0.0293(15) 0.0538(16) 0.0057(12) -0.0250(13) -0.0021(12)
C21 0.073(2) 0.0325(16) 0.0418(15) 0.0171(12) -0.0250(15) -0.0189(14)
C22 0.0660(18) 0.0426(17) 0.0254(12) 0.0050(11) -0.0017(12) -0.0230(14)
C23 0.0455(13) 0.0288(13) 0.0232(11) -0.0006(10) -0.0002(10) -0.0093(11)
C24 0.0302(11) 0.0288(13) 0.0301(11) 0.0020(10) -0.0081(9) -0.0065(10)
C25 0.0238(10) 0.0198(11) 0.0260(10) 0.0024(9) -0.0036(9) -0.0006(9)
C26 0.0182(10) 0.0231(12) 0.0315(11) -0.0050(9) -0.0014(9) -0.0019(9)
C27 0.0256(11) 0.0297(13) 0.0438(13) -0.0040(11) -0.0041(11) 0.0022(10)
C28 0.0279(12) 0.0386(15) 0.0590(16) -0.0212(14) 0.0047(12) 0.0049(11)
C29 0.0288(12) 0.0480(17) 0.0429(14) -0.0141(13) 0.0111(11) -0.0071(11)
C30 0.0336(13) 0.0446(16) 0.0374(12) 0.0015(12) 0.0086(11) -0.0055(11)
C31 0.0272(11) 0.0324(13) 0.0345(11) 0.0018(10) 0.0057(10) 0.0030(10)
C32 0.0227(10) 0.0288(13) 0.0298(11) -0.0010(10) -0.0050(9) -0.0016(9)
C33 0.0319(12) 0.0501(16) 0.0231(11) -0.0021(11) 0.0025(10) 0.0017(11)
C34 0.0391(13) 0.0396(15) 0.0218(10) -0.0010(10) -0.0001(10) 0.0008(11)
C35 0.0402(13) 0.0343(14) 0.0243(11) 0.0037(10) -0.0029(10) 0.0002(11)
C36 0.0467(14) 0.0309(14) 0.0244(11) 0.0052(10) -0.0034(11) -0.0047(11)
C37 0.0296(11) 0.0341(13) 0.0217(10) -0.0049(9) 0.0017(9) 0.0076(10)
C38 0.0374(13) 0.0380(15) 0.0288(11) -0.0091(10) -0.0033(10) 0.0087(11)
C39 0.0332(12) 0.0362(14) 0.0270(11) -0.0004(10) -0.0010(10) 0.0089(10)
C40 0.0372(12) 0.0253(12) 0.0242(10) 0.0037(9) -0.0008(10) 0.0053(10)

loop_
_atom_type_symbol
_atom_type_description
_atom_type_scat_dispersion_real
_atom_type_scat_dispersion_imag
_atom_type_scat_source
C C 0.0033 0.0016 'International Tables Vol C Tables 4.2.6.8 and 6.1.1.4'
H H 0.0000 0.0000 'International Tables Vol C Tables 4.2.6.8 and 6.1.1.4'
Li Li -0.0003 0.0001 'International Tables Vol C Tables 4.2.6.8 and 6.1.1.4'
N N 0.0061 0.0033 'International Tables Vol C Tables 4.2.6.8 and 6.1.1.4'
O O 0.0106 0.0060 'International Tables Vol C Tables 4.2.6.8 and 6.1.1.4'

loop_
_geom_angle_atom_site_label_1
_geom_angle_atom_site_label_2
_geom_angle_atom_site_label_3
_geom_angle
C36 O1 C33 110.67(16)
C36 O1 Li1 124.75(17)
C33 O1 Li1 124.57(18)
C1 N1 C9 109.28(16)
C1 N1 Li1 107.15(16)
C9 N1 Li1 127.35(17)
C1 N1 Li2 129.53(16)
C9 N1 Li2 109.20(15)
Li1 N1 Li2 72.31(15)
N1 C1 C8 110.92(17)
N1 C1 C2 114.39(16)
C8 C1 C2 108.44(17)
N1 C1 H1 107.6
C8 C1 H1 107.6
C2 C1 H1 107.6
O1 Li1 N2 123.5(2)
O1 Li1 N1 128.02(19)
N2 Li1 N1 108.34(16)
C34 O2 C35 109.07(16)
C17 N2 C25 108.99(16)
C17 N2 Li1 129.43(17)
C25 N2 Li1 107.67(16)
C17 N2 Li2 108.73(15)
C25 N2 Li2 127.82(17)
Li1 N2 Li2 72.50(15)
C7 C2 C3 117.39(19)
C7 C2 C1 120.83(19)
C3 C2 C1 121.78(18)
O3 Li2 N1 129.2(2)
O3 Li2 N2 123.98(18)
N1 Li2 N2 106.84(16)
C40 O3 C37 109.31(15)
C40 O3 Li2 127.21(16)
C37 O3 Li2 123.44(16)
C4 C3 C2 121.5(2)
C4 C3 H3 119.3
C2 C3 H3 119.3
C38 O4 C39 109.66(16)
C5 C4 C3 120.4(2)
C5 C4 H4 119.8
C3 C4 H4 119.8
C4 C5 C6 119.0(2)
C4 C5 H5 120.5
C6 C5 H5 120.5
C5 C6 C7 120.5(2)
C5 C6 H6 119.8
C7 C6 H6 119.8
C6 C7 C2 121.2(2)
C6 C7 H7 119.4
C2 C7 H7 119.4
C1 C8 H8A 109.5
C1 C8 H8B 109.5
H8A C8 H8B 109.5
C1 C8 H8C 109.5
H8A C8 H8C 109.5
H8B C8 H8C 109.5
N1 C9 C16 110.64(17)
N1 C9 C10 113.92(16)
C16 C9 C10 109.15(17)
N1 C9 H9 107.6
C16 C9 H9 107.6
C10 C9 H9 107.6
C11 C10 C15 117.4(2)
C11 C10 C9 121.11(19)
C15 C10 C9 121.5(2)
C10 C11 C12 121.7(2)
C10 C11 H11 119.1
C12 C11 H11 119.1
C13 C12 C11 120.0(3)
C13 C12 H12 120.0
C11 C12 H12 120.0
C12 C13 C14 119.5(2)
C12 C13 H13 120.3
C14 C13 H13 120.3
C13 C14 C15 120.1(3)
C13 C14 H14 119.9
C15 C14 H14 119.9
C14 C15 C10 121.3(2)
C14 C15 H15 119.4
C10 C15 H15 119.4
C9 C16 H16A 109.5
C9 C16 H16B 109.5
H16A C16 H16B 109.5
C9 C16 H16C 109.5
H16A C16 H16C 109.5
H16B C16 H16C 109.5
N2 C17 C24 111.60(18)
N2 C17 C18 114.39(16)
C24 C17 C18 108.15(17)
N2 C17 H17 107.5
C24 C17 H17 107.5
C18 C17 H17 107.5
C23 C18 C19 117.5(2)
C23 C18 C17 121.1(2)
C19 C18 C17 121.36(19)
C20 C19 C18 121.5(2)
C20 C19 H19 119.3
C18 C19 H19 119.3
C21 C20 C19 119.7(3)
C21 C20 H20 120.1
C19 C20 H20 120.1
C20 C21 C22 119.8(2)
C20 C21 H21 120.1
C22 C21 H21 120.1
C21 C22 C23 120.0(3)
C21 C22 H22 120.0
C23 C22 H22 120.0
C18 C23 C22 121.6(2)
C18 C23 H23 119.2
C22 C23 H23 119.2
C17 C24 H24A 109.5
C17 C24 H24B 109.5
H24A C24 H24B 109.5
C17 C24 H24C 109.5
H24A C24 H24C 109.5
H24B C24 H24C 109.5
N2 C25 C26 114.59(16)
N2 C25 C32 111.14(17)
C26 C25 C32 107.15(16)
N2 C25 H25 107.9
C26 C25 H25 107.9
C32 C25 H25 107.9
C31 C26 C27 117.3(2)
C31 C26 C25 120.86(18)
C27 C26 C25 121.8(2)
C28 C27 C26 121.1(2)
C28 C27 H27 119.5
C26 C27 H27 119.5
C29 C28 C27 120.5(2)
C29 C28 H28 119.7
C27 C28 H28 119.7
C28 C29 C30 119.2(2)
C28 C29 H29 120.4
C30 C29 H29 120.4
C29 C30 C31 120.3(2)
C29 C30 H30 119.8
C31 C30 H30 119.8
C30 C31 C26 121.6(2)
C30 C31 H31 119.2
C26 C31 H31 119.2
C25 C32 H32A 109.5
C25 C32 H32B 109.5
H32A C32 H32B 109.5
C25 C32 H32C 109.5
H32A C32 H32C 109.5
H32B C32 H32C 109.5
O1 C33 C34 109.82(18)
O1 C33 H33A 109.7
C34 C33 H33A 109.7
O1 C33 H33B 109.7
C34 C33 H33B 109.7
H33A C33 H33B 108.2
O2 C34 C33 111.4(2)
O2 C34 H34A 109.3
C33 C34 H34A 109.3
O2 C34 H34B 109.3
C33 C34 H34B 109.3
H34A C34 H34B 108.0
O2 C35 C36 110.76(19)
O2 C35 H35A 109.5
C36 C35 H35A 109.5
O2 C35 H35B 109.5
C36 C35 H35B 109.5
H35A C35 H35B 108.1
O1 C36 C35 110.2(2)
O1 C36 H36A 109.6
C35 C36 H36A 109.6
O1 C36 H36B 109.6
C35 C36 H36B 109.6
H36A C36 H36B 108.1
O3 C37 C38 110.11(17)
O3 C37 H37A 109.6
C38 C37 H37A 109.6
O3 C37 H37B 109.6
C38 C37 H37B 109.6
H37A C37 H37B 108.2
O4 C38 C37 111.1(2)
O4 C38 H38A 109.4
C37 C38 H38A 109.4
O4 C38 H38B 109.4
C37 C38 H38B 109.4
H38A C38 H38B 108.0
O4 C39 C40 110.33(18)
O4 C39 H39A 109.6
C40 C39 H39A 109.6
O4 C39 H39B 109.6
C40 C39 H39B 109.6
H39A C39 H39B 108.1
O3 C40 C39 110.68(19)
O3 C40 H40A 109.5
C39 C40 H40A 109.5
O3 C40 H40B 109.5
C39 C40 H40B 109.5
H40A C40 H40B 108.1

loop_
_geom_bond_atom_site_label_1
_geom_bond_atom_site_label_2
_geom_bond_distance
O1 C36 1.438(3)
O1 C33 1.441(3)
O1 Li1 1.955(4)
N1 C1 1.467(3)
N1 C9 1.466(3)
N1 Li1 2.020(4)
N1 Li2 2.022(4)
C1 C8 1.525(3)
C1 C2 1.534(3)
C1 H1 1.0000
Li1 N2 1.998(4)
O2 C34 1.425(3)
O2 C35 1.425(3)
N2 C17 1.464(3)
N2 C25 1.468(3)
N2 Li2 2.034(4)
C2 C7 1.390(3)
C2 C3 1.390(3)
Li2 O3 1.995(4)
O3 C40 1.438(3)
O3 C37 1.444(2)
C3 C4 1.386(3)
C3 H3 0.9500
O4 C38 1.425(3)
O4 C39 1.427(3)
C4 C5 1.378(3)
C4 H4 0.9500
C5 C6 1.382(3)
C5 H5 0.9500
C6 C7 1.386(3)
C6 H6 0.9500
C7 H7 0.9500
C8 H8A 0.9800
C8 H8B 0.9800
C8 H8C 0.9800
C9 C16 1.521(3)
C9 C10 1.534(3)
C9 H9 1.0000
C10 C11 1.379(3)
C10 C15 1.392(3)
C11 C12 1.392(4)
C11 H11 0.9500
C12 C13 1.374(4)
C12 H12 0.9500
C13 C14 1.378(4)
C13 H13 0.9500
C14 C15 1.389(3)
C14 H14 0.9500
C15 H15 0.9500
C16 H16A 0.9800
C16 H16B 0.9800
C16 H16C 0.9800
C17 C24 1.524(3)
C17 C18 1.535(3)
C17 H17 1.0000
C18 C23 1.388(3)
C18 C19 1.397(3)
C19 C20 1.394(4)
C19 H19 0.9500
C20 C21 1.381(4)
C20 H20 0.9500
C21 C22 1.386(4)
C21 H21 0.9500
C22 C23 1.388(3)
C22 H22 0.9500
C23 H23 0.9500
C24 H24A 0.9800
C24 H24B 0.9800
C24 H24C 0.9800
C25 C26 1.534(3)
C25 C32 1.535(3)
C25 H25 1.0000
C26 C31 1.390(3)
C26 C27 1.394(3)
C27 C28 1.389(3)
C27 H27 0.9500
C28 C29 1.376(4)
C28 H28 0.9500
C29 C30 1.378(4)
C29 H29 0.9500
C30 C31 1.383(3)
C30 H30 0.9500
C31 H31 0.9500
C32 H32A 0.9800
C32 H32B 0.9800
C32 H32C 0.9800
C33 C34 1.505(3)
C33 H33A 0.9900
C33 H33B 0.9900
C34 H34A 0.9900
C34 H34B 0.9900
C35 C36 1.511(3)
C35 H35A 0.9900
C35 H35B 0.9900
C36 H36A 0.9900
C36 H36B 0.9900
C37 C38 1.506(3)
C37 H37A 0.9900
C37 H37B 0.9900
C38 H38A 0.9900
C38 H38B 0.9900
C39 C40 1.511(3)
C39 H39A 0.9900
C39 H39B 0.9900
C40 H40A 0.9900
C40 H40B 0.9900
